data_2225325
loop_
_publ_author_name
'Naicker, Tricia'
'Govender, Thavendran'
'Kruger, Hendrik G.'
'Maguire, Glenn E.M.'

_publ_section_title
{(1<i>R</i>,3<i>S</i>)-2-Benzyl-6,7-dimethoxy-1-phenyl-1,2,3,4-tetrahydroisoquinolin-3-yl}diphenylmethanol
_journal_issue 3
_journal_name_full 'Acta Crystallographica Section E'
_journal_page_first o638
_journal_paper_doi 10.1107/S1600536810005295
_journal_volume 66
_journal_year 2010
_chemical_formula_iupac 'C37 H35 N O3'
_chemical_formula_moiety 'C37 H35 N O3'
_chemical_formula_sum 'C37 H35 N O3'
_chemical_formula_weight 541.66
_chemical_melting_point 478
_chemical_name_common tetrahydroisoquinoline
_chemical_name_systematic
;
{(1<i>R</i>,3<i>S</i>)-2-benzyl-6,7-dimethoxy-1-phenyl-1,2,3,4-
tetrahydroisoquinolin-3-yl}diphenylmethanol
;
_space_group_IT_number 4
_symmetry_cell_setting monoclinic
_symmetry_space_group_name_Hall 'P 2yb'
_symmetry_space_group_name_H-M 'P 1 21 1'
_atom_sites_solution_hydrogens difmap
_atom_sites_solution_primary direct
_atom_sites_solution_secondary difmap
_audit_creation_method SHELXL-97
_cell_angle_alpha 90.00
_cell_angle_beta 116.546(2)
_cell_angle_gamma 90.00
_cell_formula_units_Z 2
_cell_length_a 11.9706(5)
_cell_length_b 10.1934(4)
_cell_length_c 13.1515(5)
_cell_measurement_reflns_used 15260
_cell_measurement_temperature 173(2)
_cell_measurement_theta_max 64.08
_cell_measurement_theta_min 4.13
_cell_volume 1435.58(10)
_computing_cell_refinement 'SAINT (Bruker, 2006)'
_computing_data_collection 'APEX2 (Bruker, 2006)'
_computing_data_reduction 'SAINT (Bruker, 2006)'
_computing_molecular_graphics 'ORTEP-3 (Farrugia, 1997) and DIAMOND (Brandenburg, 1998)'
_computing_publication_material 'SHELXL97 (Sheldrick, 2008)'
_computing_structure_refinement 'SHELXL97 (Sheldrick, 2008)'
_computing_structure_solution 'SHELXS97 (Sheldrick, 2008)'
_diffrn_ambient_temperature 173(2)
_diffrn_measured_fraction_theta_full 0.989
_diffrn_measured_fraction_theta_max 0.989
_diffrn_measurement_device_type 'Bruker Kappa Duo APEXII'
_diffrn_measurement_method '0.5\% \f scans and \w scans'
_diffrn_radiation_monochromator graphite
_diffrn_radiation_source 'fine-focus sealed tube'
_diffrn_radiation_type CuK\a
_diffrn_radiation_wavelength 1.54184
_diffrn_reflns_av_R_equivalents 0.0254
_diffrn_reflns_av_sigmaI/netI 0.0159
_diffrn_reflns_limit_h_max 13
_diffrn_reflns_limit_h_min -13
_diffrn_reflns_limit_k_max 11
_diffrn_reflns_limit_k_min -11
_diffrn_reflns_limit_l_max 15
_diffrn_reflns_limit_l_min -15
_diffrn_reflns_number 15262
_diffrn_reflns_theta_full 64.08
_diffrn_reflns_theta_max 64.08
_diffrn_reflns_theta_min 4.13
_diffrn_standards_decay_% 0
_diffrn_standards_interval_count n/a
_diffrn_standards_interval_time n/a
_diffrn_standards_number n/a
_exptl_absorpt_coefficient_mu 0.618
_exptl_absorpt_correction_T_max 0.9296
_exptl_absorpt_correction_T_min 0.8761
_exptl_absorpt_correction_type multi-scan
_exptl_absorpt_process_details '(SADABS; Bruker, 2006)'
_exptl_crystal_colour light-yellow
_exptl_crystal_density_diffrn 1.253
_exptl_crystal_density_method 'not measured'
_exptl_crystal_description needle
_exptl_crystal_F_000 576
_exptl_crystal_size_max 0.22
_exptl_crystal_size_mid 0.14
_exptl_crystal_size_min 0.12
_refine_diff_density_max 0.138
_refine_diff_density_min -0.118
_refine_ls_extinction_coef 0.0019(4)
_refine_ls_extinction_expression Fc^*^=kFc[1+0.001xFc^2^\l^3^/sin(2\q)]^-1/4^
_refine_ls_extinction_method SHELXL
_refine_ls_goodness_of_fit_ref 1.104
_refine_ls_hydrogen_treatment mixed
_refine_ls_matrix_type full
_refine_ls_number_parameters 375
_refine_ls_number_reflns 2514
_refine_ls_number_restraints 1
_refine_ls_restrained_S_all 1.104
_refine_ls_R_factor_all 0.0261
_refine_ls_R_factor_gt 0.0254
_refine_ls_shift/esd_max <0.001
_refine_ls_shift/su_max_lt 0.001
_refine_ls_shift/su_mean <0.001
_refine_ls_structure_factor_coef Fsqd
_refine_ls_weighting_details 'calc w=1/[\s^2^(Fo^2^)+(0.0394P)^2^+0.1556P] where P=(Fo^2^+2Fc^2^)/3'
_refine_ls_weighting_scheme calc
_refine_ls_wR_factor_gt 0.0676
_refine_ls_wR_factor_ref 0.0683
_reflns_number_gt 2451
_reflns_number_total 2514
_reflns_threshold_expression I>2\s(I)
_cod_data_source_file lx2135.cif
_cod_data_source_block I
_cod_depositor_comments
;
The following automatic conversions were performed:
'_symmetry_cell_setting' value 'Monoclinic' changed to 'monoclinic'
according to '/home/saulius/struct/CIF-dictionaries/cif_core.dic'
dictionary named 'cif_core.dic' version 2.4.1 from 2010-06-29.

Automatic conversion script
Id: cif_fix_enum 1527 2010-12-29 10:47:43Z saulius 

The following automatic conversions were performed:

'_symmetry_cell_setting' value 'Monoclinic' changed to 'monoclinic'
according to /home/saulius/struct/CIF-dictionaries/cif_core.dic
dictionary named 'cif_core.dic' version 2.4.1 from 2010-06-29.

Automatic conversion script
Id: cif_fix_values 1715 2011-07-08 13:25:40Z adriana 
;
_cod_original_sg_symbol_H-M 'P 21'
_cod_database_code 2225325
_cod_database_fobs_code 2225325

loop_
_symmetry_equiv_pos_as_xyz
'x, y, z'
'-x, y+1/2, -z'

loop_
_atom_site_type_symbol
_atom_site_label
_atom_site_fract_x
_atom_site_fract_y
_atom_site_fract_z
_atom_site_U_iso_or_equiv
_atom_site_adp_type
_atom_site_calc_flag
_atom_site_refinement_flags
_atom_site_occupancy
_atom_site_disorder_assembly
_atom_site_disorder_group
O O1 0.22854(13) 0.26734(16) 1.12303(10) 0.0431(3) Uani d . 1 . .
O O2 0.04675(14) 0.12697(17) 0.98256(12) 0.0500(4) Uani d . 1 . .
O O3 0.05661(12) 0.42417(16) 0.44410(11) 0.0404(3) Uani d . 1 . .
H H3O -0.004(3) 0.362(3) 0.413(2) 0.075(9) Uiso d . 1 . .
N N1 0.25806(13) 0.46610(15) 0.69414(12) 0.0293(3) Uani d . 1 . .
C C1 0.32465(16) 0.43732(19) 0.81717(14) 0.0301(4) Uani d . 1 . .
H H1 0.3345 0.5232 0.8571 0.036 Uiso calc R 1 . .
C C2 0.24903(16) 0.34980(18) 0.85715(15) 0.0308(4) Uani d . 1 . .
C C3 0.27894(17) 0.34611(19) 0.97314(15) 0.0329(4) Uani d . 1 . .
H H3 0.3486 0.3948 1.0255 0.040 Uiso calc R 1 . .
C C4 0.20987(17) 0.2737(2) 1.01278(15) 0.0346(4) Uani d . 1 . .
C C5 0.10937(17) 0.1980(2) 0.93545(16) 0.0366(4) Uani d . 1 . .
C C6 0.08020(17) 0.2006(2) 0.82194(15) 0.0348(4) Uani d . 1 . .
H H6 0.0123 0.1494 0.7702 0.042 Uiso calc R 1 . .
C C7 0.14841(16) 0.27720(19) 0.78076(15) 0.0315(4) Uani d . 1 . .
C C8 0.10892(16) 0.2823(2) 0.65460(15) 0.0327(4) Uani d . 1 . .
H H8A 0.0316 0.3350 0.6169 0.039 Uiso calc R 1 . .
H H8B 0.0906 0.1924 0.6229 0.039 Uiso calc R 1 . .
C C9 0.21113(16) 0.34278(18) 0.63028(14) 0.0294(4) Uani d . 1 . .
H H9 0.2827 0.2798 0.6612 0.035 Uiso calc R 1 . .
C C10 0.17522(16) 0.35837(19) 0.50136(15) 0.0310(4) Uani d . 1 . .
C C11 0.16612(15) 0.22675(19) 0.44078(15) 0.0307(4) Uani d . 1 . .
C C12 0.19679(17) 0.1051(2) 0.49339(15) 0.0339(4) Uani d . 1 . .
H H12 0.2266 0.0994 0.5734 0.041 Uiso calc R 1 . .
C C13 0.18466(18) -0.0085(2) 0.43084(18) 0.0384(4) Uani d . 1 . .
H H13 0.2054 -0.0910 0.4683 0.046 Uiso calc R 1 . .
C C14 0.14278(19) -0.0023(2) 0.31498(18) 0.0409(5) Uani d . 1 . .
H H14 0.1338 -0.0802 0.2724 0.049 Uiso calc R 1 . .
C C15 0.11407(19) 0.1175(2) 0.26129(16) 0.0434(5) Uani d . 1 . .
H H15 0.0862 0.1227 0.1815 0.052 Uiso calc R 1 . .
C C16 0.12580(18) 0.2302(2) 0.32337(16) 0.0394(5) Uani d . 1 . .
H H16 0.1059 0.3123 0.2853 0.047 Uiso calc R 1 . .
C C17 0.27291(17) 0.44212(19) 0.48694(14) 0.0334(4) Uani d . 1 . .
C C18 0.2411(2) 0.5509(2) 0.41693(18) 0.0489(5) Uani d . 1 . .
H H18 0.1563 0.5780 0.3789 0.059 Uiso calc R 1 . .
C C19 0.3321(3) 0.6211(3) 0.4016(2) 0.0626(7) Uani d . 1 . .
H H19 0.3091 0.6952 0.3527 0.075 Uiso calc R 1 . .
C C20 0.4552(3) 0.5837(3) 0.4569(2) 0.0636(7) Uani d . 1 . .
H H20 0.5172 0.6317 0.4463 0.076 Uiso calc R 1 . .
C C21 0.4880(2) 0.4767(3) 0.5273(2) 0.0553(6) Uani d . 1 . .
H H21 0.5729 0.4504 0.5656 0.066 Uiso calc R 1 . .
C C22 0.39822(18) 0.4074(2) 0.54256(18) 0.0409(5) Uani d . 1 . .
H H22 0.4224 0.3340 0.5923 0.049 Uiso calc R 1 . .
C C23 0.45677(16) 0.38930(19) 0.84700(14) 0.0314(4) Uani d . 1 . .
C C24 0.50143(18) 0.2662(2) 0.89154(16) 0.0392(4) Uani d . 1 . .
H H24 0.4496 0.2076 0.9075 0.047 Uiso calc R 1 . .
C C25 0.6210(2) 0.2279(2) 0.9130(2) 0.0513(5) Uani d . 1 . .
H H25 0.6500 0.1428 0.9424 0.062 Uiso calc R 1 . .
C C26 0.6982(2) 0.3123(3) 0.8920(2) 0.0532(6) Uani d . 1 . .
H H26 0.7797 0.2852 0.9058 0.064 Uiso calc R 1 . .
C C27 0.65631(19) 0.4367(3) 0.85060(19) 0.0526(6) Uani d . 1 . .
H H27 0.7097 0.4966 0.8381 0.063 Uiso calc R 1 . .
C C28 0.53601(18) 0.4734(2) 0.82747(18) 0.0447(5) Uani d . 1 . .
H H28 0.5071 0.5583 0.7975 0.054 Uiso calc R 1 . .
C C29 0.3369(2) 0.3293(3) 1.20594(16) 0.0490(5) Uani d . 1 . .
H H29A 0.3399 0.3181 1.2811 0.074 Uiso calc R 1 . .
H H29B 0.3344 0.4230 1.1885 0.074 Uiso calc R 1 . .
H H29C 0.4112 0.2896 1.2055 0.074 Uiso calc R 1 . .
C C30 -0.0409(2) 0.0329(3) 0.9135(2) 0.0639(7) Uani d . 1 . .
H H30A -0.0784 -0.0106 0.9573 0.096 Uiso calc R 1 . .
H H30B 0.0012 -0.0324 0.8880 0.096 Uiso calc R 1 . .
H H30C -0.1064 0.0765 0.8473 0.096 Uiso calc R 1 . .
C C31 0.16184(17) 0.5677(2) 0.67155(17) 0.0359(4) Uani d . 1 . .
H H31A 0.1115 0.5449 0.7117 0.043 Uiso calc R 1 . .
H H31B 0.1052 0.5709 0.5891 0.043 Uiso calc R 1 . .
C C32 0.22097(17) 0.7003(2) 0.71081(16) 0.0391(5) Uani d . 1 . .
C C33 0.1997(2) 0.7730(3) 0.7892(2) 0.0552(6) Uani d . 1 . .
H H33 0.1479 0.7391 0.8206 0.066 Uiso calc R 1 . .
C C34 0.2552(3) 0.8977(3) 0.8222(2) 0.0750(9) Uani d . 1 . .
H H34 0.2416 0.9479 0.8765 0.090 Uiso calc R 1 . .
C C35 0.3287(3) 0.9462(3) 0.7760(2) 0.0765(9) Uani d . 1 . .
H H35 0.3647 1.0310 0.7973 0.092 Uiso calc R 1 . .
C C36 0.3507(2) 0.8743(3) 0.6998(2) 0.0637(7) Uani d . 1 . .
H H36 0.4025 0.9088 0.6686 0.076 Uiso calc R 1 . .
C C37 0.2985(2) 0.7520(2) 0.66755(19) 0.0495(5) Uani d . 1 . .
H H37 0.3156 0.7021 0.6151 0.059 Uiso calc R 1 . .

loop_
_atom_site_aniso_label
_atom_site_aniso_U_11
_atom_site_aniso_U_22
_atom_site_aniso_U_33
_atom_site_aniso_U_12
_atom_site_aniso_U_13
_atom_site_aniso_U_23
O1 0.0513(8) 0.0493(8) 0.0319(6) -0.0119(7) 0.0214(6) -0.0048(6)
O2 0.0593(9) 0.0570(10) 0.0414(7) -0.0261(8) 0.0294(7) -0.0056(7)
O3 0.0328(7) 0.0446(8) 0.0367(7) 0.0091(7) 0.0094(5) 0.0015(7)
N1 0.0304(7) 0.0272(8) 0.0309(7) -0.0005(6) 0.0143(6) 0.0002(6)
C1 0.0332(9) 0.0264(9) 0.0315(8) -0.0034(8) 0.0154(7) -0.0028(8)
C2 0.0342(9) 0.0278(9) 0.0335(9) -0.0016(8) 0.0179(7) -0.0032(8)
C3 0.0372(9) 0.0308(10) 0.0325(8) -0.0048(8) 0.0171(7) -0.0061(8)
C4 0.0431(10) 0.0336(10) 0.0317(8) -0.0012(9) 0.0209(8) -0.0022(8)
C5 0.0419(10) 0.0360(11) 0.0384(9) -0.0066(9) 0.0239(8) -0.0022(9)
C6 0.0363(9) 0.0347(10) 0.0359(9) -0.0082(8) 0.0185(8) -0.0058(8)
C7 0.0341(9) 0.0292(9) 0.0348(9) -0.0022(8) 0.0184(7) -0.0037(8)
C8 0.0340(9) 0.0334(10) 0.0324(9) -0.0038(8) 0.0164(7) -0.0041(8)
C9 0.0306(8) 0.0272(9) 0.0320(9) 0.0002(7) 0.0153(7) -0.0010(7)
C10 0.0299(9) 0.0320(10) 0.0321(9) 0.0035(8) 0.0146(7) 0.0032(8)
C11 0.0274(8) 0.0360(10) 0.0326(9) -0.0043(8) 0.0169(7) -0.0012(8)
C12 0.0354(9) 0.0362(10) 0.0313(9) 0.0015(8) 0.0160(7) -0.0006(8)
C13 0.0367(10) 0.0337(11) 0.0480(11) 0.0005(8) 0.0218(9) -0.0014(9)
C14 0.0415(10) 0.0444(12) 0.0462(11) -0.0106(9) 0.0281(9) -0.0145(9)
C15 0.0504(11) 0.0527(13) 0.0334(9) -0.0138(11) 0.0245(9) -0.0082(10)
C16 0.0465(10) 0.0420(12) 0.0331(9) -0.0069(9) 0.0208(8) 0.0017(9)
C17 0.0421(10) 0.0290(10) 0.0332(8) -0.0022(8) 0.0206(8) -0.0022(8)
C18 0.0616(13) 0.0418(12) 0.0446(11) 0.0023(11) 0.0248(10) 0.0105(10)
C19 0.100(2) 0.0388(13) 0.0616(14) -0.0096(14) 0.0470(14) 0.0111(12)
C20 0.0764(18) 0.0510(16) 0.0845(18) -0.0174(13) 0.0548(15) 0.0012(14)
C21 0.0490(12) 0.0551(15) 0.0755(16) -0.0087(12) 0.0401(12) -0.0028(13)
C22 0.0422(10) 0.0355(11) 0.0525(11) 0.0002(9) 0.0278(9) 0.0036(9)
C23 0.0319(9) 0.0327(10) 0.0274(8) -0.0035(8) 0.0113(7) -0.0033(7)
C24 0.0394(10) 0.0300(10) 0.0444(10) -0.0043(9) 0.0154(8) -0.0038(9)
C25 0.0447(11) 0.0395(12) 0.0604(13) 0.0066(10) 0.0151(10) -0.0008(10)
C26 0.0353(10) 0.0587(16) 0.0612(14) 0.0057(11) 0.0174(10) -0.0032(12)
C27 0.0374(11) 0.0624(16) 0.0598(13) -0.0038(11) 0.0233(10) 0.0089(13)
C28 0.0377(10) 0.0435(12) 0.0524(11) -0.0004(9) 0.0197(9) 0.0118(10)
C29 0.0525(12) 0.0600(14) 0.0337(10) -0.0104(11) 0.0185(9) -0.0055(10)
C30 0.0733(16) 0.0710(18) 0.0550(13) -0.0382(15) 0.0354(12) -0.0082(13)
C31 0.0318(9) 0.0307(10) 0.0434(10) 0.0024(8) 0.0152(8) -0.0016(8)
C32 0.0346(9) 0.0282(10) 0.0416(10) 0.0059(8) 0.0057(8) 0.0012(9)
C33 0.0553(13) 0.0428(13) 0.0526(12) 0.0115(11) 0.0108(10) -0.0074(11)
C34 0.093(2) 0.0450(16) 0.0549(14) 0.0174(15) 0.0041(14) -0.0155(12)
C35 0.0830(19) 0.0335(14) 0.0658(16) -0.0077(13) -0.0091(14) 0.0039(13)
C36 0.0584(14) 0.0397(13) 0.0640(15) -0.0079(11) 0.0014(11) 0.0134(12)
C37 0.0462(11) 0.0364(12) 0.0537(12) 0.0007(10) 0.0113(9) 0.0092(10)

loop_
_atom_type_symbol
_atom_type_description
_atom_type_scat_dispersion_real
_atom_type_scat_dispersion_imag
_atom_type_scat_source
C C 0.0181 0.0091 'International Tables Vol C Tables 4.2.6.8 and 6.1.1.4'
H H 0.0000 0.0000 'International Tables Vol C Tables 4.2.6.8 and 6.1.1.4'
N N 0.0311 0.0180 'International Tables Vol C Tables 4.2.6.8 and 6.1.1.4'
O O 0.0492 0.0322 'International Tables Vol C Tables 4.2.6.8 and 6.1.1.4'

loop_
_geom_angle_atom_site_label_1
_geom_angle_atom_site_label_2
_geom_angle_atom_site_label_3
_geom_angle_site_symmetry_1
_geom_angle_site_symmetry_3
_geom_angle
_geom_angle_publ_flag
C4 O1 C29 . . 117.08(15) ?
C5 O2 C30 . . 117.80(15) ?
C10 O3 H3O . . 108(2) ?
C9 N1 C31 . . 114.74(13) ?
C9 N1 C1 . . 109.60(14) ?
C31 N1 C1 . . 110.47(14) ?
N1 C1 C2 . . 112.41(14) ?
N1 C1 C23 . . 109.51(13) ?
C2 C1 C23 . . 115.48(15) ?
N1 C1 H1 . . 106.3 ?
C2 C1 H1 . . 106.3 ?
C23 C1 H1 . . 106.3 ?
C7 C2 C3 . . 119.34(16) ?
C7 C2 C1 . . 121.35(15) ?
C3 C2 C1 . . 119.28(16) ?
C4 C3 C2 . . 121.52(17) ?
C4 C3 H3 . . 119.2 ?
C2 C3 H3 . . 119.2 ?
O1 C4 C3 . . 125.99(17) ?
O1 C4 C5 . . 114.97(16) ?
C3 C4 C5 . . 119.04(16) ?
C6 C5 O2 . . 125.18(17) ?
C6 C5 C4 . . 119.63(16) ?
O2 C5 C4 . . 115.18(16) ?
C5 C6 C7 . . 121.47(17) ?
C5 C6 H6 . . 119.3 ?
C7 C6 H6 . . 119.3 ?
C2 C7 C6 . . 118.96(16) ?
C2 C7 C8 . . 121.43(16) ?
C6 C7 C8 . . 119.58(15) ?
C7 C8 C9 . . 110.96(14) ?
C7 C8 H8A . . 109.4 ?
C9 C8 H8A . . 109.4 ?
C7 C8 H8B . . 109.4 ?
C9 C8 H8B . . 109.4 ?
H8A C8 H8B . . 108.0 ?
N1 C9 C8 . . 111.20(14) ?
N1 C9 C10 . . 112.43(15) ?
C8 C9 C10 . . 114.31(14) ?
N1 C9 H9 . . 106.1 ?
C8 C9 H9 . . 106.1 ?
C10 C9 H9 . . 106.1 ?
O3 C10 C17 . . 107.77(15) ?
O3 C10 C11 . . 108.05(14) ?
C17 C10 C11 . . 107.71(14) ?
O3 C10 C9 . . 110.11(14) ?
C17 C10 C9 . . 109.74(14) ?
C11 C10 C9 . . 113.28(15) ?
C12 C11 C16 . . 117.22(18) ?
C12 C11 C10 . . 125.39(15) ?
C16 C11 C10 . . 117.37(17) ?
C11 C12 C13 . . 121.01(16) ?
C11 C12 H12 . . 119.5 ?
C13 C12 H12 . . 119.5 ?
C14 C13 C12 . . 120.46(19) ?
C14 C13 H13 . . 119.8 ?
C12 C13 H13 . . 119.8 ?
C13 C14 C15 . . 119.53(19) ?
C13 C14 H14 . . 120.2 ?
C15 C14 H14 . . 120.2 ?
C14 C15 C16 . . 119.97(17) ?
C14 C15 H15 . . 120.0 ?
C16 C15 H15 . . 120.0 ?
C15 C16 C11 . . 121.8(2) ?
C15 C16 H16 . . 119.1 ?
C11 C16 H16 . . 119.1 ?
C18 C17 C22 . . 117.82(18) ?
C18 C17 C10 . . 122.22(17) ?
C22 C17 C10 . . 119.94(17) ?
C17 C18 C19 . . 120.6(2) ?
C17 C18 H18 . . 119.7 ?
C19 C18 H18 . . 119.7 ?
C20 C19 C18 . . 120.3(2) ?
C20 C19 H19 . . 119.8 ?
C18 C19 H19 . . 119.8 ?
C21 C20 C19 . . 119.6(2) ?
C21 C20 H20 . . 120.2 ?
C19 C20 H20 . . 120.2 ?
C20 C21 C22 . . 120.2(2) ?
C20 C21 H21 . . 119.9 ?
C22 C21 H21 . . 119.9 ?
C21 C22 C17 . . 121.5(2) ?
C21 C22 H22 . . 119.2 ?
C17 C22 H22 . . 119.2 ?
C28 C23 C24 . . 118.13(18) ?
C28 C23 C1 . . 118.02(17) ?
C24 C23 C1 . . 123.85(17) ?
C25 C24 C23 . . 120.6(2) ?
C25 C24 H24 . . 119.7 ?
C23 C24 H24 . . 119.7 ?
C26 C25 C24 . . 120.5(2) ?
C26 C25 H25 . . 119.7 ?
C24 C25 H25 . . 119.7 ?
C25 C26 C27 . . 119.6(2) ?
C25 C26 H26 . . 120.2 ?
C27 C26 H26 . . 120.2 ?
C26 C27 C28 . . 119.6(2) ?
C26 C27 H27 . . 120.2 ?
C28 C27 H27 . . 120.2 ?
C27 C28 C23 . . 121.6(2) ?
C27 C28 H28 . . 119.2 ?
C23 C28 H28 . . 119.2 ?
O1 C29 H29A . . 109.5 ?
O1 C29 H29B . . 109.5 ?
H29A C29 H29B . . 109.5 ?
O1 C29 H29C . . 109.5 ?
H29A C29 H29C . . 109.5 ?
H29B C29 H29C . . 109.5 ?
O2 C30 H30A . . 109.5 ?
O2 C30 H30B . . 109.5 ?
H30A C30 H30B . . 109.5 ?
O2 C30 H30C . . 109.5 ?
H30A C30 H30C . . 109.5 ?
H30B C30 H30C . . 109.5 ?
N1 C31 C32 . . 110.84(14) ?
N1 C31 H31A . . 109.5 ?
C32 C31 H31A . . 109.5 ?
N1 C31 H31B . . 109.5 ?
C32 C31 H31B . . 109.5 ?
H31A C31 H31B . . 108.1 ?
C33 C32 C37 . . 118.8(2) ?
C33 C32 C31 . . 121.4(2) ?
C37 C32 C31 . . 119.80(19) ?
C32 C33 C34 . . 119.6(3) ?
C32 C33 H33 . . 120.2 ?
C34 C33 H33 . . 120.2 ?
C35 C34 C33 . . 119.9(3) ?
C35 C34 H34 . . 120.1 ?
C33 C34 H34 . . 120.1 ?
C36 C35 C34 . . 120.6(3) ?
C36 C35 H35 . . 119.7 ?
C34 C35 H35 . . 119.7 ?
C35 C36 C37 . . 120.4(3) ?
C35 C36 H36 . . 119.8 ?
C37 C36 H36 . . 119.8 ?
C36 C37 C32 . . 120.8(3) ?
C36 C37 H37 . . 119.6 ?
C32 C37 H37 . . 119.6 ?

loop_
_geom_bond_atom_site_label_1
_geom_bond_atom_site_label_2
_geom_bond_site_symmetry_2
_geom_bond_distance
_geom_bond_publ_flag
O1 C4 . 1.366(2) ?
O1 C29 . 1.416(3) ?
O2 C5 . 1.373(2) ?
O2 C30 . 1.412(3) ?
O3 C10 . 1.441(2) ?
O3 H3O . 0.91(3) ?
N1 C9 . 1.476(2) ?
N1 C31 . 1.477(2) ?
N1 C1 . 1.479(2) ?
C1 C2 . 1.522(2) ?
C1 C23 . 1.530(2) ?
C1 H1 . 1.0000 ?
C2 C7 . 1.388(3) ?
C2 C3 . 1.403(2) ?
C3 C4 . 1.373(3) ?
C3 H3 . 0.9500 ?
C4 C5 . 1.408(3) ?
C5 C6 . 1.373(3) ?
C6 C7 . 1.402(3) ?
C6 H6 . 0.9500 ?
C7 C8 . 1.509(2) ?
C8 C9 . 1.526(2) ?
C8 H8A . 0.9900 ?
C8 H8B . 0.9900 ?
C9 C10 . 1.560(2) ?
C9 H9 . 1.0000 ?
C10 C17 . 1.527(3) ?
C10 C11 . 1.539(3) ?
C11 C12 . 1.387(3) ?
C11 C16 . 1.397(3) ?
C12 C13 . 1.390(3) ?
C12 H12 . 0.9500 ?
C13 C14 . 1.376(3) ?
C13 H13 . 0.9500 ?
C14 C15 . 1.375(3) ?
C14 H14 . 0.9500 ?
C15 C16 . 1.379(3) ?
C15 H15 . 0.9500 ?
C16 H16 . 0.9500 ?
C17 C18 . 1.382(3) ?
C17 C22 . 1.389(3) ?
C18 C19 . 1.392(3) ?
C18 H18 . 0.9500 ?
C19 C20 . 1.374(4) ?
C19 H19 . 0.9500 ?
C20 C21 . 1.370(4) ?
C20 H20 . 0.9500 ?
C21 C22 . 1.373(3) ?
C21 H21 . 0.9500 ?
C22 H22 . 0.9500 ?
C23 C28 . 1.385(3) ?
C23 C24 . 1.387(3) ?
C24 C25 . 1.386(3) ?
C24 H24 . 0.9500 ?
C25 C26 . 1.378(3) ?
C25 H25 . 0.9500 ?
C26 C27 . 1.382(4) ?
C26 H26 . 0.9500 ?
C27 C28 . 1.384(3) ?
C27 H27 . 0.9500 ?
C28 H28 . 0.9500 ?
C29 H29A . 0.9800 ?
C29 H29B . 0.9800 ?
C29 H29C . 0.9800 ?
C30 H30A . 0.9800 ?
C30 H30B . 0.9800 ?
C30 H30C . 0.9800 ?
C31 C32 . 1.506(3) ?
C31 H31A . 0.9900 ?
C31 H31B . 0.9900 ?
C32 C33 . 1.382(3) ?
C32 C37 . 1.391(3) ?
C33 C34 . 1.410(4) ?
C33 H33 . 0.9500 ?
C34 C35 . 1.365(5) ?
C34 H34 . 0.9500 ?
C35 C36 . 1.360(4) ?
C35 H35 . 0.9500 ?
C36 C37 . 1.373(3) ?
C36 H36 . 0.9500 ?
C37 H37 . 0.9500 ?

loop_
_geom_hbond_atom_site_label_D
_geom_hbond_atom_site_label_H
_geom_hbond_atom_site_label_A
_geom_hbond_site_symmetry_A
_geom_hbond_distance_DH
_geom_hbond_distance_HA
_geom_hbond_distance_DA
_geom_hbond_angle_DHA
_geom_hbond_publ_flag
C15 H15 O2 1_554 0.95 2.44 3.385(2) 171.3 y

loop_
_geom_torsion_atom_site_label_1
_geom_torsion_atom_site_label_2
_geom_torsion_atom_site_label_3
_geom_torsion_atom_site_label_4
_geom_torsion_site_symmetry_1
_geom_torsion_site_symmetry_2
_geom_torsion_site_symmetry_3
_geom_torsion_site_symmetry_4
_geom_torsion
_geom_torsion_publ_flag
C9 N1 C1 C2 . . . . -49.61(18) ?
C31 N1 C1 C2 . . . . 77.77(18) ?
C9 N1 C1 C23 . . . . 80.17(17) ?
C31 N1 C1 C23 . . . . -152.45(15) ?
N1 C1 C2 C7 . . . . 17.4(2) ?
C23 C1 C2 C7 . . . . -109.28(19) ?
N1 C1 C2 C3 . . . . -160.34(16) ?
C23 C1 C2 C3 . . . . 73.0(2) ?
C7 C2 C3 C4 . . . . -0.9(3) ?
C1 C2 C3 C4 . . . . 176.84(17) ?
C29 O1 C4 C3 . . . . -7.4(3) ?
C29 O1 C4 C5 . . . . 172.86(19) ?
C2 C3 C4 O1 . . . . -177.54(18) ?
C2 C3 C4 C5 . . . . 2.2(3) ?
C30 O2 C5 C6 . . . . 11.0(3) ?
C30 O2 C5 C4 . . . . -169.7(2) ?
O1 C4 C5 C6 . . . . 178.01(18) ?
C3 C4 C5 C6 . . . . -1.8(3) ?
O1 C4 C5 O2 . . . . -1.3(3) ?
C3 C4 C5 O2 . . . . 178.95(18) ?
O2 C5 C6 C7 . . . . 179.27(19) ?
C4 C5 C6 C7 . . . . 0.0(3) ?
C3 C2 C7 C6 . . . . -0.8(3) ?
C1 C2 C7 C6 . . . . -178.51(17) ?
C3 C2 C7 C8 . . . . 177.34(17) ?
C1 C2 C7 C8 . . . . -0.4(3) ?
C5 C6 C7 C2 . . . . 1.2(3) ?
C5 C6 C7 C8 . . . . -176.95(18) ?
C2 C7 C8 C9 . . . . 15.5(2) ?
C6 C7 C8 C9 . . . . -166.40(17) ?
C31 N1 C9 C8 . . . . -57.74(19) ?
C1 N1 C9 C8 . . . . 67.21(17) ?
C31 N1 C9 C10 . . . . 71.89(18) ?
C1 N1 C9 C10 . . . . -163.16(14) ?
C7 C8 C9 N1 . . . . -48.4(2) ?
C7 C8 C9 C10 . . . . -177.03(16) ?
N1 C9 C10 O3 . . . . -77.04(18) ?
C8 C9 C10 O3 . . . . 51.0(2) ?
N1 C9 C10 C17 . . . . 41.44(19) ?
C8 C9 C10 C17 . . . . 169.44(15) ?
N1 C9 C10 C11 . . . . 161.84(14) ?
C8 C9 C10 C11 . . . . -70.15(19) ?
O3 C10 C11 C12 . . . . -127.94(18) ?
C17 C10 C11 C12 . . . . 115.89(18) ?
C9 C10 C11 C12 . . . . -5.7(2) ?
O3 C10 C11 C16 . . . . 53.3(2) ?
C17 C10 C11 C16 . . . . -62.88(19) ?
C9 C10 C11 C16 . . . . 175.57(15) ?
C16 C11 C12 C13 . . . . -1.6(3) ?
C10 C11 C12 C13 . . . . 179.67(18) ?
C11 C12 C13 C14 . . . . 0.6(3) ?
C12 C13 C14 C15 . . . . 0.7(3) ?
C13 C14 C15 C16 . . . . -0.8(3) ?
C14 C15 C16 C11 . . . . -0.2(3) ?
C12 C11 C16 C15 . . . . 1.4(3) ?
C10 C11 C16 C15 . . . . -179.74(17) ?
O3 C10 C17 C18 . . . . -7.7(2) ?
C11 C10 C17 C18 . . . . 108.7(2) ?
C9 C10 C17 C18 . . . . -127.62(19) ?
O3 C10 C17 C22 . . . . 174.30(16) ?
C11 C10 C17 C22 . . . . -69.3(2) ?
C9 C10 C17 C22 . . . . 54.4(2) ?
C22 C17 C18 C19 . . . . 1.2(3) ?
C10 C17 C18 C19 . . . . -176.8(2) ?
C17 C18 C19 C20 . . . . -0.6(4) ?
C18 C19 C20 C21 . . . . 0.0(4) ?
C19 C20 C21 C22 . . . . -0.1(4) ?
C20 C21 C22 C17 . . . . 0.7(3) ?
C18 C17 C22 C21 . . . . -1.3(3) ?
C10 C17 C22 C21 . . . . 176.81(19) ?
N1 C1 C23 C28 . . . . 61.0(2) ?
C2 C1 C23 C28 . . . . -170.93(16) ?
N1 C1 C23 C24 . . . . -118.47(18) ?
C2 C1 C23 C24 . . . . 9.6(2) ?
C28 C23 C24 C25 . . . . -1.6(3) ?
C1 C23 C24 C25 . . . . 177.84(18) ?
C23 C24 C25 C26 . . . . 1.0(3) ?
C24 C25 C26 C27 . . . . 0.9(4) ?
C25 C26 C27 C28 . . . . -2.0(4) ?
C26 C27 C28 C23 . . . . 1.4(4) ?
C24 C23 C28 C27 . . . . 0.4(3) ?
C1 C23 C28 C27 . . . . -179.1(2) ?
C9 N1 C31 C32 . . . . -162.95(15) ?
C1 N1 C31 C32 . . . . 72.56(19) ?
N1 C31 C32 C33 . . . . -122.4(2) ?
N1 C31 C32 C37 . . . . 57.8(2) ?
C37 C32 C33 C34 . . . . 0.8(3) ?
C31 C32 C33 C34 . . . . -178.93(19) ?
C32 C33 C34 C35 . . . . 0.5(4) ?
C33 C34 C35 C36 . . . . -1.2(4) ?
C34 C35 C36 C37 . . . . 0.5(4) ?
C35 C36 C37 C32 . . . . 0.9(3) ?
C33 C32 C37 C36 . . . . -1.6(3) ?
C31 C32 C37 C36 . . . . 178.20(18) ?
O3 C10 C9 N1 . . . . -77.04(18) ?

loop_
_cod_related_entry_id
_cod_related_entry_database
_cod_related_entry_code
1 ChemSpider 24744498
